data_4106262
loop_
_publ_author_name
'Scott A. Snyder'
'Daniel A. Wespe'
'J. Marian von Hof'

_publ_section_title
;
 A Concise, Stereocontrolled Total Synthesis of Rippertenol
;
_journal_name_full 'Journal of the American Chemical Society'
_journal_page_first 8850
_journal_page_last 8853
_journal_paper_doi 10.1021/ja202859f
_journal_volume 133
_journal_year 2011
_chemical_formula_sum 'C35 H46 O2 Si'
_chemical_formula_weight 526.81
_chemical_name_systematic
; 
 ? 
;
_space_group_IT_number 2
_symmetry_cell_setting triclinic
_symmetry_space_group_name_Hall '-P 1'
_symmetry_space_group_name_H-M 'P -1'
_atom_sites_solution_hydrogens geom
_atom_sites_solution_primary direct
_atom_sites_solution_secondary difmap
_audit_creation_method SHELXL-97
_cell_angle_alpha 78.300(3)
_cell_angle_beta 83.853(3)
_cell_angle_gamma 85.079(3)
_cell_formula_units_Z 2
_cell_length_a 8.2949(14)
_cell_length_b 10.2967(18)
_cell_length_c 18.515(3)
_cell_measurement_reflns_used 2146
_cell_measurement_temperature 150(2)
_cell_measurement_theta_max 21.39
_cell_measurement_theta_min 2.26
_cell_volume 1536.3(4)
_computing_cell_refinement 'Bruker SAINT'
_computing_data_collection 'Bruker APEX2'
_computing_data_reduction 'Bruker SAINT'
_computing_molecular_graphics 'Bruker SHELXTL'
_computing_publication_material 'Bruker SHELXTL'
_computing_structure_refinement 'SHELXL-97 (Sheldrick, 2008)'
_computing_structure_solution 'SHELXS-97 (Sheldrick, 2008)'
_diffrn_ambient_temperature 150(2)
_diffrn_measured_fraction_theta_full 1.000
_diffrn_measured_fraction_theta_max 1.000
_diffrn_measurement_device_type 'Bruker APEX-II CCD'
_diffrn_measurement_method '\f and \w scans'
_diffrn_radiation_monochromator graphite
_diffrn_radiation_source 'fine-focus sealed tube'
_diffrn_radiation_type MoK\a
_diffrn_radiation_wavelength 0.71073
_diffrn_reflns_av_R_equivalents 0.1584
_diffrn_reflns_av_sigmaI/netI 0.2848
_diffrn_reflns_limit_h_max 10
_diffrn_reflns_limit_h_min -10
_diffrn_reflns_limit_k_max 13
_diffrn_reflns_limit_k_min -13
_diffrn_reflns_limit_l_max 24
_diffrn_reflns_limit_l_min -24
_diffrn_reflns_number 20421
_diffrn_reflns_theta_full 27.48
_diffrn_reflns_theta_max 27.48
_diffrn_reflns_theta_min 1.13
_exptl_absorpt_coefficient_mu 0.105
_exptl_absorpt_correction_type none
_exptl_absorpt_process_details none
_exptl_crystal_colour COLORLESS
_exptl_crystal_density_diffrn 1.139
_exptl_crystal_description BLOCK
_exptl_crystal_F_000 572
_exptl_crystal_size_max 0.08
_exptl_crystal_size_mid 0.08
_exptl_crystal_size_min 0.03
_refine_diff_density_max 0.178
_refine_diff_density_min -0.171
_refine_diff_density_rms 0.042
_refine_ls_extinction_method none
_refine_ls_goodness_of_fit_ref 0.682
_refine_ls_hydrogen_treatment constr
_refine_ls_matrix_type full
_refine_ls_number_parameters 350
_refine_ls_number_reflns 7040
_refine_ls_number_restraints 0
_refine_ls_restrained_S_all 0.682
_refine_ls_R_factor_all 0.2081
_refine_ls_R_factor_gt 0.0510
_refine_ls_shift/su_max 0.000
_refine_ls_shift/su_mean 0.000
_refine_ls_structure_factor_coef Fsqd
_refine_ls_weighting_details 'calc w=1/[\s^2^(Fo^2^)+(0.0010P)^2^+0.0000P] where P=(Fo^2^+2Fc^2^)/3'
_refine_ls_weighting_scheme calc
_refine_ls_wR_factor_gt 0.0603
_refine_ls_wR_factor_ref 0.0874
_reflns_number_gt 2162
_reflns_number_total 7040
_reflns_threshold_expression >2sigma(I)
_cod_data_source_file ja202859f_si_004.cif
_cod_data_source_block maa
_cod_original_cell_volume 1536.3(5)
_cod_database_code 4106262

loop_
_symmetry_equiv_pos_as_xyz
'x, y, z'
'-x, -y, -z'

loop_
_atom_site_label
_atom_site_type_symbol
_atom_site_fract_x
_atom_site_fract_y
_atom_site_fract_z
_atom_site_U_iso_or_equiv
_atom_site_adp_type
_atom_site_occupancy
_atom_site_symmetry_multiplicity
_atom_site_calc_flag
_atom_site_refinement_flags
Si Si 0.50794(11) 0.14147(9) 0.17675(5) 0.0332(3) Uani 1 1 d .
O1 O -0.1222(3) -0.4982(2) 0.41251(12) 0.0518(7) Uani 1 1 d .
O2 O 0.4942(2) -0.02068(17) 0.19094(10) 0.0344(6) Uani 1 1 d .
C1 C -0.0351(4) -0.4192(3) 0.37144(18) 0.0360(9) Uani 1 1 d .
C2 C 0.0882(4) -0.3519(3) 0.40403(15) 0.0312(8) Uani 1 1 d .
H2A H 0.1427 -0.4218 0.4409 0.037 Uiso 1 1 calc R
C3 C -0.0014(4) -0.2485(3) 0.44659(17) 0.0404(9) Uani 1 1 d .
H3A H -0.0749 -0.2975 0.4875 0.049 Uiso 1 1 calc R
C4 C 0.1233(4) -0.1864(3) 0.48241(16) 0.0415(9) Uani 1 1 d .
H4A H 0.0666 -0.1182 0.5085 0.050 Uiso 1 1 calc R
H4B H 0.1744 -0.2561 0.5197 0.050 Uiso 1 1 calc R
C5 C 0.2552(4) -0.1227(3) 0.42599(16) 0.0401(9) Uani 1 1 d .
H5A H 0.3353 -0.0886 0.4523 0.048 Uiso 1 1 calc R
H5B H 0.2056 -0.0461 0.3923 0.048 Uiso 1 1 calc R
C6 C 0.3447(4) -0.2208(3) 0.37944(16) 0.0323(8) Uani 1 1 d .
C7 C 0.4592(4) -0.1446(3) 0.31712(15) 0.0363(9) Uani 1 1 d .
H7A H 0.4946 -0.0670 0.3338 0.044 Uiso 1 1 calc R
H7B H 0.5572 -0.2033 0.3082 0.044 Uiso 1 1 calc R
C8 C 0.3827(4) -0.0964(3) 0.24453(15) 0.0299(8) Uani 1 1 d .
H8A H 0.2835 -0.0375 0.2538 0.036 Uiso 1 1 calc R
C9 C 0.3322(4) -0.2138(3) 0.21553(16) 0.0296(8) Uani 1 1 d .
C10 C 0.2137(4) -0.1729(3) 0.15536(16) 0.0418(9) Uani 1 1 d .
H10A H 0.2739 -0.1557 0.1056 0.050 Uiso 1 1 calc R
H10B H 0.1468 -0.0914 0.1626 0.050 Uiso 1 1 calc R
C11 C 0.1054(4) -0.2904(3) 0.16322(16) 0.0456(10) Uani 1 1 d .
H11A H 0.1468 -0.3480 0.1276 0.055 Uiso 1 1 calc R
H11B H -0.0077 -0.2578 0.1539 0.055 Uiso 1 1 calc R
C12 C 0.1127(4) -0.3681(3) 0.24388(15) 0.0343(8) Uani 1 1 d .
H12A H 0.1644 -0.4589 0.2423 0.041 Uiso 1 1 calc R
C13 C -0.0519(4) -0.3830(3) 0.28894(16) 0.0347(8) Uani 1 1 d .
H13A H -0.1131 -0.2941 0.2794 0.042 Uiso 1 1 calc R
C14 C 0.2203(4) -0.2890(3) 0.34797(17) 0.0285(8) Uani 1 1 d .
C15 C 0.2261(3) -0.2939(3) 0.27698(16) 0.0271(8) Uani 1 1 d .
C16 C -0.1066(4) -0.1430(3) 0.39943(18) 0.0573(11) Uani 1 1 d .
H16A H -0.1523 -0.0768 0.4286 0.086 Uiso 1 1 calc R
H16B H -0.1950 -0.1849 0.3837 0.086 Uiso 1 1 calc R
H16C H -0.0401 -0.0994 0.3557 0.086 Uiso 1 1 calc R
C17 C 0.4488(4) -0.3268(3) 0.42904(15) 0.0416(9) Uani 1 1 d .
H17A H 0.5052 -0.3888 0.3995 0.062 Uiso 1 1 calc R
H17B H 0.3785 -0.3757 0.4696 0.062 Uiso 1 1 calc R
H17C H 0.5290 -0.2833 0.4495 0.062 Uiso 1 1 calc R
C18 C 0.4776(4) -0.2981(3) 0.18712(16) 0.0517(10) Uani 1 1 d .
H18A H 0.5446 -0.3354 0.2278 0.078 Uiso 1 1 calc R
H18B H 0.5427 -0.2422 0.1474 0.078 Uiso 1 1 calc R
H18C H 0.4382 -0.3704 0.1680 0.078 Uiso 1 1 calc R
C19 C -0.1520(4) -0.4803(3) 0.26393(17) 0.0508(10) Uani 1 1 d .
H19A H -0.2589 -0.4835 0.2923 0.076 Uiso 1 1 calc R
H19B H -0.0958 -0.5690 0.2724 0.076 Uiso 1 1 calc R
H19C H -0.1657 -0.4511 0.2111 0.076 Uiso 1 1 calc R
C20 C 0.7237(4) 0.1673(3) 0.13772(17) 0.0373(9) Uani 1 1 d .
C21 C 0.8456(4) 0.0803(3) 0.18664(19) 0.0711(12) Uani 1 1 d .
H21A H 0.9565 0.0964 0.1644 0.107 Uiso 1 1 calc R
H21B H 0.8262 -0.0136 0.1907 0.107 Uiso 1 1 calc R
H21C H 0.8320 0.1026 0.2360 0.107 Uiso 1 1 calc R
C22 C 0.7480(4) 0.1285(3) 0.06077(18) 0.0723(13) Uani 1 1 d .
H22A H 0.8628 0.1327 0.0419 0.108 Uiso 1 1 calc R
H22B H 0.6816 0.1903 0.0266 0.108 Uiso 1 1 calc R
H22C H 0.7151 0.0379 0.0650 0.108 Uiso 1 1 calc R
C23 C 0.7630(4) 0.3129(3) 0.12747(17) 0.0545(10) Uani 1 1 d .
H23A H 0.8754 0.3231 0.1059 0.082 Uiso 1 1 calc R
H23B H 0.7495 0.3400 0.1756 0.082 Uiso 1 1 calc R
H23C H 0.6891 0.3689 0.0943 0.082 Uiso 1 1 calc R
C24 C 0.4447(4) 0.2087(3) 0.26303(15) 0.0324(8) Uani 1 1 d .
C25 C 0.5545(4) 0.2388(3) 0.30816(17) 0.0542(11) Uani 1 1 d .
H25A H 0.6675 0.2237 0.2954 0.065 Uiso 1 1 calc R
C26 C 0.5039(5) 0.2903(4) 0.37140(18) 0.0653(12) Uani 1 1 d .
H26A H 0.5819 0.3108 0.4007 0.078 Uiso 1 1 calc R
C27 C 0.3417(5) 0.3112(3) 0.39115(19) 0.0549(11) Uani 1 1 d .
H27A H 0.3068 0.3472 0.4340 0.066 Uiso 1 1 calc R
C28 C 0.2291(4) 0.2804(3) 0.34924(18) 0.0435(9) Uani 1 1 d .
H28A H 0.1163 0.2919 0.3640 0.052 Uiso 1 1 calc R
C29 C 0.2803(4) 0.2323(3) 0.28506(17) 0.0381(9) Uani 1 1 d .
H29A H 0.2012 0.2150 0.2553 0.046 Uiso 1 1 calc R
C30 C 0.3687(4) 0.2261(3) 0.10578(16) 0.0322(8) Uani 1 1 d .
C31 C 0.3202(4) 0.3610(3) 0.09734(17) 0.0443(9) Uani 1 1 d .
H31A H 0.3497 0.4097 0.1318 0.053 Uiso 1 1 calc R
C32 C 0.2308(4) 0.4255(3) 0.04068(17) 0.0481(10) Uani 1 1 d .
H32A H 0.2014 0.5178 0.0361 0.058 Uiso 1 1 calc R
C33 C 0.1839(4) 0.3575(3) -0.00933(17) 0.0468(10) Uani 1 1 d .
H33A H 0.1217 0.4025 -0.0482 0.056 Uiso 1 1 calc R
C34 C 0.2273(4) 0.2245(3) -0.00282(17) 0.0438(9) Uani 1 1 d .
H34A H 0.1939 0.1766 -0.0368 0.053 Uiso 1 1 calc R
C35 C 0.3204(4) 0.1596(3) 0.05380(16) 0.0365(9) Uani 1 1 d .
H35A H 0.3519 0.0678 0.0571 0.044 Uiso 1 1 calc R

loop_
_atom_site_aniso_label
_atom_site_aniso_U_11
_atom_site_aniso_U_22
_atom_site_aniso_U_33
_atom_site_aniso_U_23
_atom_site_aniso_U_13
_atom_site_aniso_U_12
Si 0.0396(6) 0.0305(6) 0.0287(6) -0.0043(4) 0.0012(5) -0.0074(5)
O1 0.0541(17) 0.0497(16) 0.0500(16) 0.0038(13) -0.0057(13) -0.0242(13)
O2 0.0418(15) 0.0273(13) 0.0315(13) -0.0007(10) 0.0044(11) -0.0094(11)
C1 0.034(2) 0.030(2) 0.043(2) -0.0053(17) -0.0037(18) -0.0030(17)
C2 0.033(2) 0.034(2) 0.0273(19) -0.0073(16) -0.0015(16) -0.0051(17)
C3 0.042(2) 0.042(2) 0.037(2) -0.0070(18) 0.0007(18) -0.0058(19)
C4 0.052(3) 0.040(2) 0.036(2) -0.0140(18) -0.0056(19) -0.0035(19)
C5 0.050(2) 0.038(2) 0.036(2) -0.0081(17) -0.0068(18) -0.0126(18)
C6 0.036(2) 0.032(2) 0.0272(19) 0.0028(16) -0.0079(16) -0.0080(17)
C7 0.035(2) 0.040(2) 0.032(2) 0.0032(16) -0.0087(16) -0.0115(17)
C8 0.034(2) 0.0282(19) 0.0262(19) -0.0010(15) 0.0014(16) -0.0082(16)
C9 0.034(2) 0.0271(19) 0.0268(19) -0.0053(15) 0.0002(16) 0.0012(16)
C10 0.066(3) 0.033(2) 0.027(2) -0.0024(16) -0.0088(18) -0.0111(19)
C11 0.063(3) 0.048(2) 0.032(2) -0.0110(18) -0.0160(19) -0.011(2)
C12 0.045(2) 0.0263(19) 0.034(2) -0.0084(16) -0.0057(17) -0.0042(17)
C13 0.036(2) 0.029(2) 0.040(2) -0.0053(16) -0.0103(17) -0.0057(17)
C14 0.031(2) 0.0233(18) 0.031(2) -0.0028(16) -0.0032(16) -0.0034(15)
C15 0.030(2) 0.0235(18) 0.0273(19) -0.0033(15) -0.0045(16) -0.0010(15)
C16 0.051(3) 0.054(2) 0.073(3) -0.027(2) -0.010(2) 0.008(2)
C17 0.046(2) 0.045(2) 0.034(2) 0.0015(17) -0.0156(18) -0.0108(18)
C18 0.060(3) 0.035(2) 0.056(3) -0.0096(19) 0.016(2) -0.0015(19)
C19 0.054(3) 0.044(2) 0.060(3) -0.0089(19) -0.023(2) -0.0139(19)
C20 0.040(2) 0.035(2) 0.038(2) -0.0092(17) 0.0036(17) -0.0091(18)
C21 0.038(3) 0.069(3) 0.100(3) -0.010(3) 0.005(2) 0.002(2)
C22 0.070(3) 0.086(3) 0.069(3) -0.044(2) 0.032(2) -0.025(2)
C23 0.058(3) 0.058(3) 0.050(2) -0.016(2) 0.009(2) -0.023(2)
C24 0.035(2) 0.037(2) 0.0246(19) -0.0041(16) -0.0001(16) -0.0055(17)
C25 0.042(2) 0.089(3) 0.034(2) -0.018(2) 0.0006(19) -0.006(2)
C26 0.055(3) 0.112(4) 0.038(3) -0.029(2) -0.003(2) -0.019(3)
C27 0.060(3) 0.070(3) 0.036(2) -0.022(2) 0.009(2) -0.007(2)
C28 0.043(2) 0.045(2) 0.039(2) -0.0064(19) 0.0018(19) 0.0043(19)
C29 0.043(2) 0.037(2) 0.034(2) -0.0073(17) -0.0022(17) -0.0008(18)
C30 0.044(2) 0.0253(19) 0.027(2) -0.0056(16) 0.0005(16) -0.0044(17)
C31 0.066(3) 0.036(2) 0.033(2) -0.0097(17) -0.0071(19) -0.0025(19)
C32 0.069(3) 0.040(2) 0.033(2) -0.0048(19) -0.012(2) 0.011(2)
C33 0.058(3) 0.053(3) 0.028(2) -0.0046(19) -0.0115(18) 0.002(2)
C34 0.059(3) 0.041(2) 0.034(2) -0.0077(18) -0.0085(19) -0.012(2)
C35 0.054(2) 0.027(2) 0.027(2) -0.0035(16) -0.0002(18) -0.0064(18)

loop_
_atom_type_symbol
_atom_type_description
_atom_type_scat_dispersion_real
_atom_type_scat_dispersion_imag
_atom_type_scat_source
C C 0.0033 0.0016 'International Tables Vol C Tables 4.2.6.8 and 6.1.1.4'
H H 0.0000 0.0000 'International Tables Vol C Tables 4.2.6.8 and 6.1.1.4'
O O 0.0106 0.0060 'International Tables Vol C Tables 4.2.6.8 and 6.1.1.4'
Si Si 0.0817 0.0704 'International Tables Vol C Tables 4.2.6.8 and 6.1.1.4'

loop_
_geom_angle_atom_site_label_1
_geom_angle_atom_site_label_2
_geom_angle_atom_site_label_3
_geom_angle
O2 Si C30 109.61(12)
O2 Si C24 111.77(12)
C30 Si C24 106.96(14)
O2 Si C20 104.57(12)
C30 Si C20 108.92(14)
C24 Si C20 114.94(14)
C8 O2 Si 126.02(17)
O1 C1 C13 121.2(3)
O1 C1 C2 119.5(3)
C13 C1 C2 119.3(3)
C14 C2 C1 114.5(3)
C14 C2 C3 110.7(2)
C1 C2 C3 109.4(3)
C16 C3 C4 111.7(3)
C16 C3 C2 113.8(3)
C4 C3 C2 108.9(3)
C5 C4 C3 112.5(2)
C4 C5 C6 112.7(2)
C14 C6 C7 111.1(2)
C14 C6 C17 109.2(2)
C7 C6 C17 108.1(2)
C14 C6 C5 109.3(3)
C7 C6 C5 109.4(2)
C17 C6 C5 109.6(2)
C8 C7 C6 113.8(2)
O2 C8 C7 110.2(2)
O2 C8 C9 110.6(2)
C7 C8 C9 110.4(2)
C15 C9 C8 107.4(2)
C15 C9 C18 112.3(2)
C8 C9 C18 112.9(3)
C15 C9 C10 101.0(2)
C8 C9 C10 113.2(2)
C18 C9 C10 109.5(2)
C9 C10 C11 106.2(2)
C10 C11 C12 105.9(2)
C15 C12 C13 112.7(2)
C15 C12 C11 104.5(2)
C13 C12 C11 114.6(3)
C1 C13 C19 111.7(2)
C1 C13 C12 111.9(3)
C19 C13 C12 112.0(3)
C15 C14 C2 122.0(3)
C15 C14 C6 122.7(3)
C2 C14 C6 115.3(3)
C14 C15 C9 125.5(3)
C14 C15 C12 124.8(3)
C9 C15 C12 109.3(2)
C23 C20 C21 108.9(3)
C23 C20 C22 107.7(3)
C21 C20 C22 107.9(3)
C23 C20 Si 111.7(2)
C21 C20 Si 112.0(2)
C22 C20 Si 108.5(2)
C25 C24 C29 116.2(3)
C25 C24 Si 123.5(3)
C29 C24 Si 120.4(2)
C26 C25 C24 122.2(3)
C27 C26 C25 119.7(3)
C26 C27 C28 120.2(3)
C27 C28 C29 119.8(3)
C28 C29 C24 121.9(3)
C31 C30 C35 116.3(3)
C31 C30 Si 122.2(2)
C35 C30 Si 121.2(2)
C32 C31 C30 122.0(3)
C33 C32 C31 120.5(3)
C34 C33 C32 119.6(3)
C33 C34 C35 119.9(3)
C34 C35 C30 121.7(3)

loop_
_geom_bond_atom_site_label_1
_geom_bond_atom_site_label_2
_geom_bond_distance
Si O2 1.6487(19)
Si C30 1.873(3)
Si C24 1.874(3)
Si C20 1.877(3)
O1 C1 1.223(3)
O2 C8 1.435(3)
C1 C13 1.516(4)
C1 C2 1.521(4)
C2 C14 1.518(4)
C2 C3 1.545(4)
C3 C16 1.523(4)
C3 C4 1.533(4)
C4 C5 1.523(4)
C5 C6 1.550(4)
C6 C14 1.522(4)
C6 C7 1.541(4)
C6 C17 1.544(4)
C7 C8 1.521(3)
C8 C9 1.524(4)
C9 C15 1.509(4)
C9 C18 1.535(3)
C9 C10 1.535(4)
C10 C11 1.542(4)
C11 C12 1.549(3)
C12 C15 1.510(4)
C12 C13 1.524(4)
C13 C19 1.524(4)
C14 C15 1.321(3)
C20 C23 1.532(4)
C20 C21 1.535(4)
C20 C22 1.544(4)
C24 C25 1.393(4)
C24 C29 1.396(4)
C25 C26 1.392(4)
C26 C27 1.367(4)
C27 C28 1.372(4)
C28 C29 1.390(4)
C30 C31 1.395(4)
C30 C35 1.397(4)
C31 C32 1.375(4)
C32 C33 1.373(4)
C33 C34 1.370(4)
C34 C35 1.394(4)
